data_7717861
loop_
_publ_author_name
'Dodonov, Vladimir Alekseevich'
'Kryuchenkova, Alina A.'
'Kushnerova, Olga A.'
'Baranov, Evgeny V.'
'Zhao, Yanxia'
'Osmanov, Vladimir K.'
'Fedushkin, Igor Leonidovich'

_publ_section_title
;
 Cooperative and Non-Cooperative Additions Involving Silicon Atom and
 Redox-active Ligand
;
_journal_name_full 'Dalton Transactions'
_journal_paper_doi 10.1039/D4DT03409K
_journal_year 2025
_chemical_formula_sum 'C55 H59 N2 O2 Si'
_chemical_formula_weight 808.13
_space_group_crystal_system triclinic
_space_group_IT_number 2
_space_group_name_Hall '-P 1'
_space_group_name_H-M_alt 'P -1'
_atom_sites_solution_hydrogens mixed
_atom_sites_solution_primary dual
_atom_sites_solution_secondary difmap
_audit_creation_method SHELXL-2019/3
_audit_update_record
;
2024-10-31 deposited with the CCDC.	2025-01-22 downloaded from the CCDC.
;
_cell_angle_alpha 81.4346(19)
_cell_angle_beta 78.744(2)
_cell_angle_gamma 76.859(2)
_cell_formula_units_Z 2
_cell_length_a 11.0080(3)
_cell_length_b 11.7815(2)
_cell_length_c 18.8076(5)
_cell_measurement_reflns_used 11061
_cell_measurement_temperature 100(2)
_cell_measurement_theta_max 28.2320
_cell_measurement_theta_min 1.8940
_cell_volume 2315.61(10)
_computing_cell_refinement 'CrysAlisPro 1.171.42.76a (Rigaku OD, 2022)'
_computing_data_collection 'CrysAlisPro 1.171.42.76a (Rigaku OD, 2022)'
_computing_data_reduction 'CrysAlisPro 1.171.42.76a (Rigaku OD, 2022)'
_computing_structure_refinement SHELXL-2019/2
_computing_structure_solution SHELXT-2014/5
_diffrn_ambient_temperature 100(2)
_diffrn_detector_area_resol_mean 16.0704
_diffrn_measured_fraction_theta_full 1.000
_diffrn_measured_fraction_theta_max 1.000
_diffrn_measurement_device_type 'Xcalibur, Eos'
_diffrn_measurement_method '\w scans'
_diffrn_radiation_type MoK\a
_diffrn_radiation_wavelength 0.71073
_diffrn_reflns_av_R_equivalents 0.0485
_diffrn_reflns_av_unetI/netI 0.0570
_diffrn_reflns_Laue_measured_fraction_full 1.000
_diffrn_reflns_Laue_measured_fraction_max 1.000
_diffrn_reflns_limit_h_max 14
_diffrn_reflns_limit_h_min -14
_diffrn_reflns_limit_k_max 15
_diffrn_reflns_limit_k_min -15
_diffrn_reflns_limit_l_max 25
_diffrn_reflns_limit_l_min -25
_diffrn_reflns_number 42853
_diffrn_reflns_point_group_measured_fraction_full 1.000
_diffrn_reflns_point_group_measured_fraction_max 1.000
_diffrn_reflns_theta_full 25.242
_diffrn_reflns_theta_max 28.281
_diffrn_reflns_theta_min 1.927
_diffrn_source 'fine-focus sealed X-ray tube'
_exptl_absorpt_coefficient_mu 0.094
_exptl_absorpt_correction_T_max 0.991
_exptl_absorpt_correction_T_min 0.961
_exptl_absorpt_correction_type analytical
_exptl_absorpt_process_details
;
CrysAlisPro 1.171.42.76a (Rigaku Oxford Diffraction, 2022)
Analytical numeric absorption correction using a multifaceted crystal
model based on expressions derived by R.C. Clark & J.S. Reid.
(Clark, R. C. & Reid, J. S. (1995). Acta Cryst. A51, 887-897)
Empirical absorption correction using spherical harmonics,
implemented in SCALE3 ABSPACK scaling algorithm.
;
_exptl_crystal_colour purple
_exptl_crystal_density_diffrn 1.159
_exptl_crystal_description plate
_exptl_crystal_F_000 866
_exptl_crystal_size_max 0.580
_exptl_crystal_size_mid 0.310
_exptl_crystal_size_min 0.110
_refine_diff_density_max 0.389
_refine_diff_density_min -0.329
_refine_diff_density_rms 0.047
_refine_ls_extinction_method none
_refine_ls_goodness_of_fit_ref 1.014
_refine_ls_hydrogen_treatment mixed
_refine_ls_matrix_type full
_refine_ls_number_parameters 566
_refine_ls_number_reflns 11493
_refine_ls_number_restraints 0
_refine_ls_restrained_S_all 1.014
_refine_ls_R_factor_all 0.0794
_refine_ls_R_factor_gt 0.0470
_refine_ls_shift/su_max 0.001
_refine_ls_shift/su_mean 0.000
_refine_ls_structure_factor_coef Fsqd
_refine_ls_weighting_details 'w=1/[\s^2^(Fo^2^)+(0.0447P)^2^+0.5460P] where P=(Fo^2^+2Fc^2^)/3'
_refine_ls_weighting_scheme calc
_refine_ls_wR_factor_gt 0.0993
_refine_ls_wR_factor_ref 0.1138
_reflns_Friedel_coverage 0.000
_reflns_number_gt 8125
_reflns_number_total 11493
_reflns_threshold_expression 'I > 2\s(I)'
_cod_data_source_file d4dt03409k3.cif
_cod_data_source_block sibiandba
_cod_original_cell_volume 2315.63(10)
_cod_database_code 7717861
_shelx_shelxl_version_number 2019/3
_shelx_space_group_comment
;
The symmetry employed for this shelxl refinement is uniquely defined
by the following loop, which should always be used as a source of
symmetry information in preference to the above space-group names.
They are only intended as comments.
;
_shelx_estimated_absorpt_t_min 0.948
_shelx_estimated_absorpt_t_max 0.990
_oxdiff_exptl_absorpt_empirical_full_min 0.907
_oxdiff_exptl_absorpt_empirical_full_max 1.203
_oxdiff_exptl_absorpt_empirical_details
;
Empirical correction (ABSPACK) includes:
- Absorption correction using spherical harmonics
- Frame scaling
;

loop_
_space_group_symop_operation_xyz
'x, y, z'
'-x, -y, -z'

loop_
_atom_site_label
_atom_site_type_symbol
_atom_site_fract_x
_atom_site_fract_y
_atom_site_fract_z
_atom_site_U_iso_or_equiv
_atom_site_adp_type
_atom_site_occupancy
_atom_site_site_symmetry_order
_atom_site_calc_flag
_atom_site_refinement_flags_posn
_atom_site_refinement_flags_adp
_atom_site_refinement_flags_occupancy
_atom_site_disorder_assembly
_atom_site_disorder_group
Si1 Si 0.27853(4) 0.66800(3) 0.70577(2) 0.01470(9) Uani 1 1 d . . . . .
O1 O 0.39173(10) 0.70884(9) 0.64043(5) 0.0183(2) Uani 1 1 d . . . . .
N1 N 0.12831(11) 0.72377(10) 0.68597(6) 0.0156(3) Uani 1 1 d . . . . .
N2 N 0.25531(11) 0.74555(10) 0.77994(6) 0.0160(3) Uani 1 1 d . . . . .
C1 C 0.07351(14) 0.81731(12) 0.72802(8) 0.0162(3) Uani 1 1 d . . . . .
C2 C 0.14229(14) 0.82955(12) 0.77821(8) 0.0161(3) Uani 1 1 d . . . . .
C3 C 0.08140(14) 0.93464(13) 0.81490(8) 0.0187(3) Uani 1 1 d . . . . .
C4 C -0.02809(14) 0.98195(13) 0.78183(8) 0.0187(3) Uani 1 1 d . . . . .
C5 C -0.03647(14) 0.91395(12) 0.72708(8) 0.0177(3) Uani 1 1 d . . . . .
C6 C -0.13442(14) 0.95142(13) 0.68849(8) 0.0211(3) Uani 1 1 d . . . . .
H6A H -0.143250 0.908136 0.651687 0.025 Uiso 1 1 calc R U . . .
C7 C -0.22268(15) 1.05679(14) 0.70486(9) 0.0249(4) Uani 1 1 d . . . . .
H7A H -0.290173 1.083411 0.677849 0.030 Uiso 1 1 calc R U . . .
C8 C -0.21439(15) 1.12113(14) 0.75771(9) 0.0251(4) Uani 1 1 d . . . . .
H8A H -0.275798 1.190585 0.767066 0.030 Uiso 1 1 calc R U . . .
C9 C -0.11364(15) 1.08427(13) 0.79896(9) 0.0220(3) Uani 1 1 d . . . . .
C10 C -0.08826(16) 1.14219(14) 0.85399(9) 0.0277(4) Uani 1 1 d . . . . .
H10A H -0.143792 1.212493 0.868137 0.033 Uiso 1 1 calc R U . . .
C11 C 0.01591(16) 1.09697(15) 0.88665(9) 0.0298(4) Uani 1 1 d . . . . .
H11A H 0.030699 1.137145 0.923327 0.036 Uiso 1 1 calc R U . . .
C12 C 0.10297(15) 0.99214(14) 0.86784(9) 0.0248(3) Uani 1 1 d . . . . .
H12A H 0.174381 0.962811 0.891497 0.030 Uiso 1 1 calc R U . . .
C13 C 0.04955(14) 0.67066(12) 0.65363(8) 0.0175(3) Uani 1 1 d . . . . .
C14 C -0.03928(14) 0.61220(13) 0.69984(9) 0.0210(3) Uani 1 1 d . . . . .
C15 C -0.12179(16) 0.57077(15) 0.66718(10) 0.0294(4) Uani 1 1 d . . . . .
H15A H -0.184297 0.532791 0.696975 0.035 Uiso 1 1 calc R U . . .
C16 C -0.11422(17) 0.58395(16) 0.59257(10) 0.0349(4) Uani 1 1 d . . . . .
H16A H -0.172799 0.556983 0.571581 0.042 Uiso 1 1 calc R U . . .
C17 C -0.02207(16) 0.63611(16) 0.54803(9) 0.0307(4) Uani 1 1 d . . . . .
H17A H -0.015869 0.641765 0.496585 0.037 Uiso 1 1 calc R U . . .
C18 C 0.06206(15) 0.68061(13) 0.57746(8) 0.0214(3) Uani 1 1 d . . . . .
C19 C -0.04716(15) 0.59333(14) 0.78218(9) 0.0238(3) Uani 1 1 d . . . . .
H19A H 0.022078 0.625395 0.794301 0.029 Uiso 1 1 calc R U . . .
C20 C -0.02680(18) 0.46275(15) 0.81079(10) 0.0353(4) Uani 1 1 d . . . . .
H20A H 0.055098 0.421748 0.786607 0.053 Uiso 1 1 calc R U . . .
H20B H -0.094530 0.429356 0.800509 0.053 Uiso 1 1 calc R U . . .
H20C H -0.027955 0.453671 0.863557 0.053 Uiso 1 1 calc R U . . .
C21 C -0.17304(17) 0.65970(15) 0.82066(10) 0.0313(4) Uani 1 1 d . . . . .
H21A H -0.182653 0.743559 0.803751 0.047 Uiso 1 1 calc R U . . .
H21B H -0.174302 0.647743 0.873469 0.047 Uiso 1 1 calc R U . . .
H21C H -0.242799 0.630332 0.809403 0.047 Uiso 1 1 calc R U . . .
C22 C 0.15932(16) 0.74311(14) 0.52812(8) 0.0251(4) Uani 1 1 d . . . . .
H22A H 0.229036 0.739733 0.555903 0.030 Uiso 1 1 calc R U . . .
C23 C 0.21825(19) 0.68712(16) 0.45807(10) 0.0388(5) Uani 1 1 d . . . . .
H23A H 0.250805 0.603205 0.470000 0.058 Uiso 1 1 calc R U . . .
H23B H 0.287840 0.724496 0.432308 0.058 Uiso 1 1 calc R U . . .
H23C H 0.154012 0.697654 0.426866 0.058 Uiso 1 1 calc R U . . .
C24 C 0.1004(2) 0.87161(16) 0.51038(11) 0.0443(5) Uani 1 1 d . . . . .
H24A H 0.068005 0.908047 0.555757 0.066 Uiso 1 1 calc R U . . .
H24B H 0.030661 0.877743 0.483706 0.066 Uiso 1 1 calc R U . . .
H24C H 0.164512 0.911869 0.480250 0.066 Uiso 1 1 calc R U . . .
C25 C 0.33669(14) 0.74285(13) 0.83182(8) 0.0168(3) Uani 1 1 d . . . . .
C26 C 0.32223(14) 0.66976(13) 0.89791(8) 0.0194(3) Uani 1 1 d . . . . .
C27 C 0.40609(15) 0.66474(14) 0.94558(8) 0.0240(3) Uani 1 1 d . . . . .
H27A H 0.398832 0.615601 0.990434 0.029 Uiso 1 1 calc R U . . .
C28 C 0.49951(15) 0.72985(15) 0.92880(9) 0.0263(4) Uani 1 1 d . . . . .
H28A H 0.556516 0.724340 0.961724 0.032 Uiso 1 1 calc R U . . .
C29 C 0.51031(15) 0.80286(14) 0.86442(9) 0.0247(3) Uani 1 1 d . . . . .
H29A H 0.574210 0.848082 0.853857 0.030 Uiso 1 1 calc R U . . .
C30 C 0.42935(14) 0.81163(13) 0.81452(8) 0.0200(3) Uani 1 1 d . . . . .
C31 C 0.21764(15) 0.59982(14) 0.91740(8) 0.0222(3) Uani 1 1 d . . . . .
H31A H 0.204005 0.576290 0.871082 0.027 Uiso 1 1 calc R U . . .
C32 C 0.24994(17) 0.48812(15) 0.96847(9) 0.0303(4) Uani 1 1 d . . . . .
H32A H 0.333735 0.443685 0.949439 0.045 Uiso 1 1 calc R U . . .
H32B H 0.186594 0.440213 0.971777 0.045 Uiso 1 1 calc R U . . .
H32C H 0.250265 0.508684 1.017035 0.045 Uiso 1 1 calc R U . . .
C33 C 0.09324(16) 0.67479(16) 0.95107(11) 0.0360(4) Uani 1 1 d . . . . .
H33A H 0.068089 0.742909 0.916363 0.054 Uiso 1 1 calc R U . . .
H33B H 0.104486 0.701468 0.995847 0.054 Uiso 1 1 calc R U . . .
H33C H 0.027361 0.628075 0.962613 0.054 Uiso 1 1 calc R U . . .
C34 C 0.44470(15) 0.89300(14) 0.74399(9) 0.0239(3) Uani 1 1 d . . . . .
H34A H 0.376843 0.889584 0.716395 0.029 Uiso 1 1 calc R U . . .
C35 C 0.57275(16) 0.85246(16) 0.69650(9) 0.0300(4) Uani 1 1 d . . . . .
H35A H 0.579744 0.772084 0.685819 0.045 Uiso 1 1 calc R U . . .
H35B H 0.640911 0.854848 0.722519 0.045 Uiso 1 1 calc R U . . .
H35C H 0.579583 0.904485 0.650745 0.045 Uiso 1 1 calc R U . . .
C36 C 0.42868(18) 1.02039(15) 0.75934(10) 0.0331(4) Uani 1 1 d . . . . .
H36A H 0.346836 1.044170 0.790429 0.050 Uiso 1 1 calc R U . . .
H36B H 0.432095 1.071630 0.713202 0.050 Uiso 1 1 calc R U . . .
H36C H 0.496875 1.026708 0.784196 0.050 Uiso 1 1 calc R U . . .
C37 C 0.33913(14) 0.50595(13) 0.70273(8) 0.0172(3) Uani 1 1 d . . . . .
H37 H 0.2690(16) 0.4695(14) 0.6989(9) 0.022(4) Uiso 1 1 d . . . . .
C38 C 0.42971(14) 0.50890(13) 0.63112(8) 0.0189(3) Uani 1 1 d . . . . .
H38 H 0.4702(15) 0.4391(14) 0.6086(9) 0.022(4) Uiso 1 1 d . . . . .
C39 C 0.45622(14) 0.61344(13) 0.60312(8) 0.0177(3) Uani 1 1 d . . . . .
C40 C 0.54793(14) 0.63768(14) 0.53946(8) 0.0197(3) Uani 1 1 d . . . . .
H40 H 0.5915(17) 0.5689(15) 0.5159(9) 0.029(5) Uiso 1 1 d . . . . .
C41 C 0.57472(15) 0.74296(14) 0.51565(8) 0.0217(3) Uani 1 1 d . . . . .
H41 H 0.5244(17) 0.8088(16) 0.5415(10) 0.034(5) Uiso 1 1 d . . . . .
C42 C 0.67466(15) 0.76891(15) 0.45534(8) 0.0239(3) Uani 1 1 d . . . . .
C43 C 0.69137(18) 0.88366(16) 0.43605(10) 0.0346(4) Uani 1 1 d . . . . .
H43A H 0.635789 0.944723 0.461112 0.041 Uiso 1 1 calc R U . . .
C44 C 0.7877(2) 0.91076(19) 0.38088(11) 0.0456(5) Uani 1 1 d . . . . .
H44A H 0.797248 0.989748 0.368262 0.055 Uiso 1 1 calc R U . . .
C45 C 0.86965(19) 0.8224(2) 0.34435(11) 0.0461(5) Uani 1 1 d . . . . .
H45A H 0.935997 0.840445 0.306775 0.055 Uiso 1 1 calc R U . . .
C46 C 0.85479(17) 0.70813(19) 0.36261(10) 0.0388(5) Uani 1 1 d . . . . .
H46A H 0.911087 0.647437 0.337541 0.047 Uiso 1 1 calc R U . . .
C47 C 0.75839(16) 0.68129(16) 0.41723(9) 0.0283(4) Uani 1 1 d . . . . .
H47A H 0.748836 0.602194 0.429060 0.034 Uiso 1 1 calc R U . . .
C48 C 0.40742(14) 0.43820(13) 0.76349(8) 0.0180(3) Uani 1 1 d . . . . .
C49 C 0.50870(15) 0.47495(13) 0.78105(8) 0.0216(3) Uani 1 1 d . . . . .
H49A H 0.532454 0.544917 0.756146 0.026 Uiso 1 1 calc R U . . .
C50 C 0.57521(16) 0.41066(14) 0.83439(9) 0.0257(4) Uani 1 1 d . . . . .
H50A H 0.643432 0.437097 0.846205 0.031 Uiso 1 1 calc R U . . .
C51 C 0.54202(16) 0.30789(14) 0.87041(8) 0.0270(4) Uani 1 1 d . . . . .
H51A H 0.587955 0.263386 0.906640 0.032 Uiso 1 1 calc R U . . .
C52 C 0.44195(17) 0.27013(14) 0.85356(9) 0.0274(4) Uani 1 1 d . . . . .
H52A H 0.418854 0.199878 0.878427 0.033 Uiso 1 1 calc R U . . .
C53 C 0.37512(15) 0.33494(13) 0.80025(8) 0.0231(3) Uani 1 1 d . . . . .
H53A H 0.306660 0.308390 0.788811 0.028 Uiso 1 1 calc R U . . .
O1S O 0.35309(11) 0.10324(10) 1.00121(7) 0.0322(3) Uani 1 1 d . . . . .
C1S C 0.22700(17) 0.10741(17) 1.03712(11) 0.0379(4) Uani 1 1 d . . . . .
H1SA H 0.174437 0.183316 1.022848 0.057 Uiso 1 1 calc R U . . .
H1SB H 0.224612 0.097480 1.090007 0.057 Uiso 1 1 calc R U . . .
H1SC H 0.194545 0.044343 1.023389 0.057 Uiso 1 1 calc R U . . .
C2S C 0.43412(16) -0.00324(14) 1.01988(9) 0.0278(4) Uani 1 1 d . . . . .
H2SA H 0.406117 -0.069381 1.005488 0.033 Uiso 1 1 calc R U . . .
H2SB H 0.433019 -0.015794 1.073214 0.033 Uiso 1 1 calc R U . . .

loop_
_atom_site_aniso_label
_atom_site_aniso_U_11
_atom_site_aniso_U_22
_atom_site_aniso_U_33
_atom_site_aniso_U_23
_atom_site_aniso_U_13
_atom_site_aniso_U_12
Si1 0.0133(2) 0.0158(2) 0.0145(2) -0.00188(15) -0.00185(15) -0.00220(15)
O1 0.0172(5) 0.0178(5) 0.0185(5) -0.0040(4) 0.0010(4) -0.0031(4)
N1 0.0144(6) 0.0156(6) 0.0170(6) -0.0030(5) -0.0036(5) -0.0020(5)
N2 0.0130(6) 0.0186(6) 0.0164(6) -0.0042(5) -0.0038(5) -0.0008(5)
C1 0.0152(7) 0.0152(7) 0.0173(7) -0.0007(5) -0.0014(6) -0.0033(6)
C2 0.0140(7) 0.0156(7) 0.0179(7) -0.0021(6) -0.0010(6) -0.0024(6)
C3 0.0176(8) 0.0175(7) 0.0194(8) -0.0024(6) 0.0013(6) -0.0039(6)
C4 0.0163(8) 0.0176(7) 0.0208(8) -0.0009(6) 0.0003(6) -0.0045(6)
C5 0.0140(7) 0.0164(7) 0.0202(7) 0.0008(6) 0.0006(6) -0.0031(6)
C6 0.0177(8) 0.0217(8) 0.0225(8) -0.0002(6) -0.0020(6) -0.0039(6)
C7 0.0159(8) 0.0240(8) 0.0302(9) 0.0031(7) -0.0026(6) 0.0000(6)
C8 0.0184(8) 0.0185(8) 0.0320(9) -0.0002(7) 0.0028(7) 0.0017(6)
C9 0.0191(8) 0.0172(7) 0.0259(8) -0.0017(6) 0.0045(6) -0.0030(6)
C10 0.0265(9) 0.0208(8) 0.0321(9) -0.0087(7) 0.0035(7) -0.0009(7)
C11 0.0306(10) 0.0278(9) 0.0315(9) -0.0149(7) 0.0001(7) -0.0043(7)
C12 0.0221(9) 0.0261(8) 0.0267(9) -0.0082(7) -0.0032(7) -0.0037(7)
C13 0.0149(7) 0.0164(7) 0.0214(8) -0.0036(6) -0.0068(6) 0.0008(6)
C14 0.0169(8) 0.0194(8) 0.0262(8) -0.0044(6) -0.0037(6) -0.0016(6)
C15 0.0212(9) 0.0290(9) 0.0412(10) -0.0080(8) -0.0054(7) -0.0086(7)
C16 0.0256(10) 0.0417(11) 0.0446(11) -0.0168(9) -0.0145(8) -0.0068(8)
C17 0.0290(10) 0.0400(10) 0.0262(9) -0.0109(7) -0.0123(7) -0.0022(8)
C18 0.0203(8) 0.0218(8) 0.0217(8) -0.0049(6) -0.0073(6) 0.0016(6)
C19 0.0209(8) 0.0250(8) 0.0247(8) -0.0004(6) -0.0006(6) -0.0072(7)
C20 0.0322(10) 0.0301(9) 0.0357(10) 0.0053(8) 0.0012(8) -0.0020(8)
C21 0.0297(10) 0.0289(9) 0.0307(9) -0.0026(7) 0.0043(7) -0.0048(8)
C22 0.0274(9) 0.0295(9) 0.0175(8) -0.0005(6) -0.0059(6) -0.0035(7)
C23 0.0447(12) 0.0338(10) 0.0294(10) -0.0036(8) 0.0041(8) 0.0004(9)
C24 0.0573(14) 0.0281(10) 0.0376(11) -0.0034(8) 0.0085(10) -0.0026(9)
C25 0.0147(7) 0.0188(7) 0.0170(7) -0.0062(6) -0.0042(6) 0.0000(6)
C26 0.0177(8) 0.0221(8) 0.0168(7) -0.0062(6) -0.0016(6) 0.0004(6)
C27 0.0251(9) 0.0268(8) 0.0183(8) -0.0039(6) -0.0050(6) 0.0005(7)
C28 0.0217(9) 0.0343(9) 0.0245(8) -0.0113(7) -0.0095(7) 0.0009(7)
C29 0.0192(8) 0.0312(9) 0.0270(9) -0.0107(7) -0.0053(7) -0.0057(7)
C30 0.0186(8) 0.0216(8) 0.0203(8) -0.0074(6) -0.0026(6) -0.0021(6)
C31 0.0228(8) 0.0262(8) 0.0160(7) -0.0013(6) -0.0006(6) -0.0050(7)
C32 0.0310(10) 0.0268(9) 0.0274(9) 0.0003(7) 0.0025(7) -0.0026(7)
C33 0.0226(9) 0.0335(10) 0.0418(11) 0.0063(8) 0.0054(8) -0.0008(8)
C34 0.0242(9) 0.0266(8) 0.0237(8) -0.0025(7) -0.0051(7) -0.0105(7)
C35 0.0291(10) 0.0375(10) 0.0267(9) -0.0046(7) -0.0015(7) -0.0155(8)
C36 0.0359(10) 0.0287(9) 0.0368(10) -0.0024(8) -0.0058(8) -0.0120(8)
C37 0.0161(7) 0.0177(7) 0.0174(7) -0.0019(6) -0.0029(6) -0.0028(6)
C38 0.0192(8) 0.0203(8) 0.0161(7) -0.0054(6) -0.0025(6) 0.0002(6)
C39 0.0157(7) 0.0227(8) 0.0145(7) -0.0051(6) -0.0030(6) -0.0010(6)
C40 0.0164(8) 0.0256(8) 0.0160(7) -0.0038(6) -0.0022(6) -0.0014(6)
C41 0.0183(8) 0.0283(9) 0.0181(8) -0.0037(6) -0.0024(6) -0.0038(7)
C42 0.0199(8) 0.0346(9) 0.0181(8) 0.0012(7) -0.0044(6) -0.0093(7)
C43 0.0317(10) 0.0359(10) 0.0347(10) 0.0056(8) -0.0053(8) -0.0105(8)
C44 0.0387(12) 0.0513(13) 0.0449(12) 0.0191(10) -0.0058(9) -0.0219(10)
C45 0.0314(11) 0.0729(15) 0.0306(11) 0.0121(10) 0.0023(8) -0.0213(11)
C46 0.0260(10) 0.0643(14) 0.0239(9) -0.0057(9) 0.0039(7) -0.0110(9)
C47 0.0229(9) 0.0426(10) 0.0200(8) -0.0045(7) -0.0007(7) -0.0099(8)
C48 0.0193(8) 0.0168(7) 0.0152(7) -0.0033(6) -0.0005(6) 0.0009(6)
C49 0.0221(8) 0.0202(8) 0.0211(8) -0.0009(6) -0.0034(6) -0.0025(6)
C50 0.0216(8) 0.0310(9) 0.0233(8) -0.0063(7) -0.0058(7) 0.0009(7)
C51 0.0305(9) 0.0276(9) 0.0164(8) -0.0021(6) -0.0049(7) 0.0080(7)
C52 0.0345(10) 0.0212(8) 0.0206(8) 0.0020(6) -0.0011(7) 0.0009(7)
C53 0.0241(9) 0.0205(8) 0.0227(8) -0.0023(6) -0.0013(6) -0.0026(7)
O1S 0.0273(7) 0.0281(6) 0.0355(7) 0.0050(5) -0.0023(5) -0.0017(5)
C1S 0.0264(10) 0.0383(11) 0.0459(12) -0.0035(9) -0.0010(8) -0.0052(8)
C2S 0.0313(10) 0.0226(8) 0.0273(9) -0.0006(7) -0.0032(7) -0.0039(7)

loop_
_atom_type_symbol
_atom_type_description
_atom_type_scat_dispersion_real
_atom_type_scat_dispersion_imag
_atom_type_scat_source
C C 0.0033 0.0016 'International Tables Vol C Tables 4.2.6.8 and 6.1.1.4'
H H 0.0000 0.0000 'International Tables Vol C Tables 4.2.6.8 and 6.1.1.4'
N N 0.0061 0.0033 'International Tables Vol C Tables 4.2.6.8 and 6.1.1.4'
O O 0.0106 0.0060 'International Tables Vol C Tables 4.2.6.8 and 6.1.1.4'
Si Si 0.0817 0.0704 'International Tables Vol C Tables 4.2.6.8 and 6.1.1.4'

loop_
_geom_angle_atom_site_label_1
_geom_angle_atom_site_label_2
_geom_angle_atom_site_label_3
_geom_angle
_geom_angle_site_symmetry_1
_geom_angle_site_symmetry_3
_geom_angle_publ_flag
O1 Si1 N2 110.89(6) . . ?
O1 Si1 N1 112.90(6) . . ?
N2 Si1 N1 94.31(6) . . ?
O1 Si1 C37 95.73(6) . . ?
N2 Si1 C37 127.28(6) . . ?
N1 Si1 C37 116.53(6) . . ?
C39 O1 Si1 109.59(9) . . ?
C1 N1 C13 120.05(12) . . ?
C1 N1 Si1 107.46(9) . . ?
C13 N1 Si1 129.69(10) . . ?
C2 N2 C25 121.77(12) . . ?
C2 N2 Si1 107.40(9) . . ?
C25 N2 Si1 130.43(10) . . ?
C2 C1 N1 114.59(13) . . ?
C2 C1 C5 109.93(13) . . ?
N1 C1 C5 135.20(13) . . ?
C1 C2 N2 114.57(13) . . ?
C1 C2 C3 109.92(13) . . ?
N2 C2 C3 135.38(13) . . ?
C12 C3 C4 118.34(14) . . ?
C12 C3 C2 137.67(15) . . ?
C4 C3 C2 103.99(13) . . ?
C9 C4 C5 123.99(15) . . ?
C9 C4 C3 124.14(14) . . ?
C5 C4 C3 111.83(13) . . ?
C6 C5 C4 118.44(14) . . ?
C6 C5 C1 137.24(14) . . ?
C4 C5 C1 104.31(13) . . ?
C5 C6 C7 118.42(15) . . ?
C8 C7 C6 122.78(15) . . ?
C7 C8 C9 120.13(15) . . ?
C4 C9 C10 116.13(15) . . ?
C4 C9 C8 116.24(15) . . ?
C10 C9 C8 127.61(15) . . ?
C11 C10 C9 120.26(15) . . ?
C10 C11 C12 122.65(16) . . ?
C3 C12 C11 118.48(16) . . ?
C18 C13 C14 122.11(14) . . ?
C18 C13 N1 119.16(13) . . ?
C14 C13 N1 118.72(13) . . ?
C15 C14 C13 117.39(15) . . ?
C15 C14 C19 120.13(14) . . ?
C13 C14 C19 122.49(13) . . ?
C16 C15 C14 121.20(16) . . ?
C15 C16 C17 120.46(16) . . ?
C16 C17 C18 120.99(16) . . ?
C13 C18 C17 117.70(15) . . ?
C13 C18 C22 121.57(14) . . ?
C17 C18 C22 120.66(14) . . ?
C14 C19 C20 111.69(13) . . ?
C14 C19 C21 111.37(14) . . ?
C20 C19 C21 110.39(13) . . ?
C24 C22 C23 110.18(14) . . ?
C24 C22 C18 110.01(14) . . ?
C23 C22 C18 113.72(14) . . ?
C26 C25 C30 121.93(14) . . ?
C26 C25 N2 118.91(13) . . ?
C30 C25 N2 119.15(13) . . ?
C27 C26 C25 117.66(14) . . ?
C27 C26 C31 120.98(14) . . ?
C25 C26 C31 121.35(14) . . ?
C28 C27 C26 121.20(15) . . ?
C27 C28 C29 120.18(15) . . ?
C30 C29 C28 121.30(15) . . ?
C29 C30 C25 117.69(14) . . ?
C29 C30 C34 119.65(14) . . ?
C25 C30 C34 122.66(14) . . ?
C26 C31 C32 113.49(14) . . ?
C26 C31 C33 111.09(13) . . ?
C32 C31 C33 109.30(13) . . ?
C30 C34 C35 110.79(14) . . ?
C30 C34 C36 111.21(13) . . ?
C35 C34 C36 110.77(13) . . ?
C48 C37 C38 110.46(12) . . ?
C48 C37 Si1 117.94(10) . . ?
C38 C37 Si1 99.00(10) . . ?
C39 C38 C37 116.27(13) . . ?
C38 C39 O1 116.71(13) . . ?
C38 C39 C40 127.01(14) . . ?
O1 C39 C40 116.25(13) . . ?
C41 C40 C39 124.62(15) . . ?
C40 C41 C42 126.07(15) . . ?
C43 C42 C47 117.72(15) . . ?
C43 C42 C41 119.82(16) . . ?
C47 C42 C41 122.42(15) . . ?
C42 C43 C44 121.32(19) . . ?
C45 C44 C43 119.80(19) . . ?
C44 C45 C46 119.81(17) . . ?
C45 C46 C47 120.36(19) . . ?
C46 C47 C42 120.98(17) . . ?
C53 C48 C49 118.51(14) . . ?
C53 C48 C37 120.90(14) . . ?
C49 C48 C37 120.49(13) . . ?
C50 C49 C48 120.87(14) . . ?
C49 C50 C51 119.92(15) . . ?
C52 C51 C50 119.93(15) . . ?
C53 C52 C51 120.05(15) . . ?
C52 C53 C48 120.71(15) . . ?
C1S O1S C2S 112.43(13) . . ?
O1S C2S C2S 107.85(16) . 2_657 ?

loop_
_geom_bond_atom_site_label_1
_geom_bond_atom_site_label_2
_geom_bond_distance
_geom_bond_site_symmetry_2
_geom_bond_publ_flag
Si1 O1 1.6713(10) . ?
Si1 N2 1.7263(12) . ?
Si1 N1 1.7258(13) . ?
Si1 C37 1.8793(15) . ?
O1 C39 1.3918(17) . ?
N1 C1 1.4053(18) . ?
N1 C13 1.4419(18) . ?
N2 C2 1.4052(18) . ?
N2 C25 1.4404(18) . ?
C1 C2 1.362(2) . ?
C1 C5 1.462(2) . ?
C2 C3 1.468(2) . ?
C3 C12 1.369(2) . ?
C3 C4 1.426(2) . ?
C4 C9 1.387(2) . ?
C4 C5 1.424(2) . ?
C5 C6 1.370(2) . ?
C6 C7 1.424(2) . ?
C7 C8 1.365(2) . ?
C8 C9 1.427(2) . ?
C9 C10 1.423(2) . ?
C10 C11 1.370(2) . ?
C11 C12 1.424(2) . ?
C13 C18 1.402(2) . ?
C13 C14 1.408(2) . ?
C14 C15 1.396(2) . ?
C14 C19 1.520(2) . ?
C15 C16 1.377(2) . ?
C16 C17 1.381(2) . ?
C17 C18 1.395(2) . ?
C18 C22 1.522(2) . ?
C19 C20 1.533(2) . ?
C19 C21 1.530(2) . ?
C22 C24 1.520(2) . ?
C22 C23 1.524(2) . ?
C25 C26 1.406(2) . ?
C25 C30 1.404(2) . ?
C26 C27 1.394(2) . ?
C26 C31 1.522(2) . ?
C27 C28 1.380(2) . ?
C28 C29 1.379(2) . ?
C29 C30 1.393(2) . ?
C30 C34 1.521(2) . ?
C31 C32 1.525(2) . ?
C31 C33 1.528(2) . ?
C34 C35 1.530(2) . ?
C34 C36 1.535(2) . ?
C37 C48 1.516(2) . ?
C37 C38 1.512(2) . ?
C38 C39 1.338(2) . ?
C39 C40 1.446(2) . ?
C40 C41 1.332(2) . ?
C41 C42 1.467(2) . ?
C42 C43 1.391(2) . ?
C42 C47 1.400(2) . ?
C43 C44 1.389(2) . ?
C44 C45 1.384(3) . ?
C45 C46 1.377(3) . ?
C46 C47 1.383(2) . ?
C48 C53 1.391(2) . ?
C48 C49 1.395(2) . ?
C49 C50 1.387(2) . ?
C50 C51 1.385(2) . ?
C51 C52 1.383(2) . ?
C52 C53 1.391(2) . ?
O1S C1S 1.413(2) . ?
O1S C2S 1.405(2) . ?
C2S C2S 1.509(3) 2_657 ?
